data_4060638
_journal_name_full Organometallics
_journal_paper_doi 10.1021/om0508132
_journal_year 2006
_chemical_formula_sum 'C27.5 H16 Cl O9 Os3 Sb'
_chemical_formula_weight 1218.20
_space_group_IT_number 13
_symmetry_cell_setting monoclinic
_symmetry_space_group_name_Hall '-P 2yc'
_symmetry_space_group_name_H-M 'P 1 2/c 1'
_cell_angle_alpha 90.00
_cell_angle_beta 94.377(3)
_cell_angle_gamma 90.00
_cell_formula_units_Z 4
_cell_length_a 13.7234(14)
_cell_length_b 11.1025(12)
_cell_length_c 19.8166(18)
_cell_measurement_temperature 223(2)
_cell_volume 3010.5(5)
_diffrn_ambient_temperature 223(2)
_exptl_crystal_density_diffrn 2.688
_cod_depositor_comments
;
The following automatic conversions were performed:
'_symmetry_cell_setting' value 'Monoclinic' changed to 'monoclinic'
according to '/home/saulius/struct/CIF-dictionaries/cif_core.dic'
dictionary named 'cif_core.dic' version 2.4.1 from 2010-06-29.

Automatic conversion script
Id: cif_fix_enum 1527 2010-12-29 10:47:43Z saulius 
;
_cod_original_sg_symbol_H-M 'P 2/c'
_cod_original_formula_sum 'C27.50 H16 Cl O9 Os3 Sb'
_cod_database_code 4060638

loop_
_symmetry_equiv_pos_as_xyz
'x, y, z'
'-x, y, -z+1/2'
'-x, -y, -z'
'x, -y, z-1/2'

loop_
_atom_site_label
_atom_site_type_symbol
_atom_site_fract_x
_atom_site_fract_y
_atom_site_fract_z
_atom_site_U_iso_or_equiv
_atom_site_adp_type
_atom_site_occupancy
_atom_site_symmetry_multiplicity
_atom_site_calc_flag
_atom_site_refinement_flags
_atom_site_disorder_assembly
_atom_site_disorder_group
Os1 Os 0.39698(4) 0.24129(5) 0.06762(3) 0.0244(2) Uani 1 1 d . . .
Os2 Os 0.24379(4) 0.41462(5) 0.05007(3) 0.0233(2) Uani 1 1 d . . .
Os3 Os 0.10720(4) 0.22343(5) 0.08504(3) 0.0237(2) Uani 1 1 d . . .
Sb4 Sb 0.25649(7) 0.07853(8) 0.06532(5) 0.0238(3) Uani 1 1 d . . .
H23 H 0.150(11) 0.313(13) 0.025(8) 0.040 Uiso 1 1 d . . .
O11 O 0.5398(10) 0.0859(12) 0.1549(9) 0.080(5) Uani 1 1 d . . .
O12 O 0.5537(8) 0.4363(10) 0.0711(7) 0.048(3) Uani 1 1 d . . .
O13 O 0.4481(12) 0.1588(17) -0.0728(8) 0.103(7) Uani 1 1 d . . .
O21 O 0.3861(8) 0.6185(9) 0.0797(6) 0.043(3) Uani 1 1 d . . .
O22 O 0.0772(9) 0.5992(10) 0.0428(7) 0.048(3) Uani 1 1 d . . .
O23 O 0.2795(10) 0.4000(11) -0.0996(6) 0.057(4) Uani 1 1 d . . .
O31 O 0.0560(9) 0.0440(11) 0.1922(6) 0.055(3) Uani 1 1 d . . .
O32 O -0.0566(8) 0.4018(10) 0.1147(7) 0.055(4) Uani 1 1 d . . .
O33 O -0.0215(8) 0.1162(10) -0.0329(6) 0.041(3) Uani 1 1 d . . .
C1 C 0.3181(10) 0.3224(11) 0.1500(7) 0.022(3) Uiso 1 1 d . . .
C2 C 0.2140(11) 0.3200(13) 0.1511(8) 0.030(3) Uiso 1 1 d . . .
C3 C 0.1784(11) 0.3827(12) 0.2083(8) 0.030(3) Uiso 1 1 d . . .
H3 H 0.1105 0.3835 0.2121 0.036 Uiso 1 1 calc R . .
C4 C 0.2343(11) 0.4393(13) 0.2560(8) 0.033(3) Uiso 1 1 d . . .
H4 H 0.2057 0.4804 0.2909 0.039 Uiso 1 1 calc R . .
C5 C 0.3389(11) 0.4375(13) 0.2537(8) 0.033(4) Uiso 1 1 d . . .
H5 H 0.3800 0.4738 0.2880 0.040 Uiso 1 1 calc R . .
C6 C 0.3765(11) 0.3808(12) 0.1999(8) 0.028(3) Uiso 1 1 d . . .
H6 H 0.4445 0.3816 0.1968 0.034 Uiso 1 1 calc R . .
C11 C 0.4837(12) 0.1391(14) 0.1206(9) 0.038(4) Uiso 1 1 d . . .
C12 C 0.4908(11) 0.3690(13) 0.0693(8) 0.034(4) Uiso 1 1 d . . .
C13 C 0.4324(13) 0.1879(16) -0.0215(10) 0.044(4) Uiso 1 1 d . . .
C21 C 0.3359(11) 0.5422(13) 0.0691(8) 0.032(3) Uiso 1 1 d . . .
C22 C 0.1391(11) 0.5323(14) 0.0466(8) 0.035(4) Uiso 1 1 d . . .
C23 C 0.2689(11) 0.4048(13) -0.0432(9) 0.035(4) Uiso 1 1 d . . .
C31 C 0.0723(11) 0.1119(14) 0.1519(9) 0.035(4) Uiso 1 1 d . . .
C32 C 0.0078(11) 0.3380(13) 0.1037(8) 0.030(3) Uiso 1 1 d . . .
C33 C 0.0243(11) 0.1520(12) 0.0108(9) 0.028(3) Uiso 1 1 d . . .
C411 C 0.2721(10) -0.0591(12) 0.1403(8) 0.030(3) Uiso 1 1 d . . .
C412 C 0.2224(11) -0.1679(13) 0.1354(8) 0.029(3) Uiso 1 1 d . . .
H412 H 0.1802 -0.1842 0.0968 0.035 Uiso 1 1 calc R . .
C413 C 0.2340(14) -0.2513(14) 0.1856(10) 0.042(4) Uiso 1 1 d . . .
H413 H 0.2011 -0.3254 0.1811 0.050 Uiso 1 1 calc R . .
C414 C 0.2936(15) -0.2272(16) 0.2427(11) 0.049(5) Uiso 1 1 d . . .
H414 H 0.3005 -0.2859 0.2769 0.059 Uiso 1 1 calc R . .
C415 C 0.3439(15) -0.1200(18) 0.2517(11) 0.063(6) Uiso 1 1 d . . .
H415 H 0.3851 -0.1047 0.2909 0.075 Uiso 1 1 calc R . .
C416 C 0.3303(11) -0.0341(14) 0.1987(8) 0.037(4) Uiso 1 1 d . . .
H416 H 0.3614 0.0412 0.2034 0.045 Uiso 1 1 calc R . .
C421 C 0.2378(10) -0.0208(11) -0.0264(7) 0.023(3) Uiso 1 1 d . . .
C422 C 0.1985(12) 0.0334(14) -0.0856(9) 0.039(4) Uiso 1 1 d . . .
H422 H 0.1796 0.1146 -0.0840 0.047 Uiso 1 1 calc R . .
C423 C 0.1862(13) -0.0263(17) -0.1462(10) 0.054(5) Uiso 1 1 d . . .
H423 H 0.1582 0.0122 -0.1853 0.065 Uiso 1 1 calc R . .
C424 C 0.2164(13) -0.1459(17) -0.1480(10) 0.055(5) Uiso 1 1 d . . .
H424 H 0.2095 -0.1875 -0.1894 0.066 Uiso 1 1 calc R . .
C425 C 0.2549(13) -0.2036(17) -0.0932(10) 0.047(4) Uiso 1 1 d . . .
H425 H 0.2732 -0.2850 -0.0958 0.056 Uiso 1 1 calc R . .
C426 C 0.2675(11) -0.1413(14) -0.0319(9) 0.038(4) Uiso 1 1 d . . .
H426 H 0.2964 -0.1808 0.0065 0.046 Uiso 1 1 calc R . .
C1S C 0.0000 0.230(3) 0.7500 0.074(10) Uiso 1 2 d S . .
H1S1 H -0.0531 0.1778 0.7633 0.088 Uiso 0.50 1 calc PR . .
H1S2 H 0.0531 0.1778 0.7367 0.088 Uiso 0.50 1 calc PR . .
Cl1S Cl 0.0420(5) 0.3197(7) 0.8181(4) 0.105(2) Uani 1 1 d . . .

loop_
_atom_site_aniso_label
_atom_site_aniso_U_11
_atom_site_aniso_U_22
_atom_site_aniso_U_33
_atom_site_aniso_U_23
_atom_site_aniso_U_13
_atom_site_aniso_U_12
Os1 0.0187(4) 0.0284(4) 0.0270(5) -0.0011(2) 0.0075(4) -0.0026(2)
Os2 0.0234(4) 0.0242(3) 0.0228(5) 0.0026(2) 0.0045(3) -0.0031(2)
Os3 0.0184(4) 0.0261(3) 0.0273(5) -0.0004(2) 0.0066(3) -0.0026(2)
Sb4 0.0220(6) 0.0233(5) 0.0268(6) -0.0012(4) 0.0069(5) -0.0023(3)
O11 0.056(9) 0.072(9) 0.111(14) 0.052(9) 0.005(9) 0.025(7)
O12 0.037(7) 0.038(6) 0.070(9) 0.009(6) 0.010(7) -0.018(5)
O13 0.105(13) 0.148(16) 0.065(11) -0.055(11) 0.060(10) -0.067(12)
O21 0.042(7) 0.031(6) 0.056(8) -0.005(5) -0.001(6) -0.017(5)
O22 0.049(7) 0.039(6) 0.058(9) -0.007(6) 0.012(7) 0.003(5)
O23 0.077(9) 0.072(9) 0.023(7) -0.010(6) 0.015(7) -0.020(7)
O31 0.059(8) 0.052(7) 0.057(9) 0.023(6) 0.026(7) 0.003(6)
O32 0.046(7) 0.037(6) 0.086(11) -0.012(6) 0.028(7) 0.003(5)
O33 0.034(6) 0.047(6) 0.041(8) 0.003(6) -0.015(6) 0.005(5)
Cl1S 0.089(5) 0.130(6) 0.099(5) -0.045(5) 0.025(4) -0.021(4)

loop_
_geom_bond_atom_site_label_1
_geom_bond_atom_site_label_2
_geom_bond_distance
_geom_bond_site_symmetry_2
_geom_bond_publ_flag
Os1 C11 1.901(17) . ?
Os1 C12 1.913(15) . ?
Os1 C13 1.958(19) . ?
Os1 C1 2.217(13) . ?
Os1 Sb4 2.6403(10) . ?
Os1 Os2 2.8517(8) . ?
Os2 C23 1.910(17) . ?
Os2 C21 1.917(15) . ?
Os2 C22 1.939(16) . ?
Os2 C2 2.325(15) . ?
Os2 C1 2.388(14) . ?
Os2 Os3 2.9493(8) . ?
Os3 C31 1.902(16) . ?
Os3 C32 1.921(14) . ?
Os3 C33 1.958(18) . ?
Os3 C2 2.172(15) . ?
Os3 Sb4 2.6571(10) . ?
Sb4 C421 2.125(14) . ?
Sb4 C411 2.130(15) . ?
O11 C11 1.15(2) . ?
O12 C12 1.140(17) . ?
O13 C13 1.10(2) . ?
O21 C21 1.102(17) . ?
O22 C22 1.128(18) . ?
O23 C23 1.139(19) . ?
O31 C31 1.132(18) . ?
O32 C32 1.166(17) . ?
O33 C33 1.104(17) . ?
C1 C6 1.39(2) . ?
C1 C2 1.431(19) . ?
C2 C3 1.45(2) . ?
C3 C4 1.33(2) . ?
C4 C5 1.44(2) . ?
C5 C6 1.37(2) . ?
C411 C416 1.38(2) . ?
C411 C412 1.387(19) . ?
C412 C413 1.36(2) . ?
C413 C414 1.37(3) . ?
C414 C415 1.38(3) . ?
C415 C416 1.42(3) . ?
C421 C422 1.39(2) . ?
C421 C426 1.41(2) . ?
C422 C423 1.37(2) . ?
C423 C424 1.39(3) . ?
C424 C425 1.33(3) . ?
C425 C426 1.40(2) . ?
C1S Cl1S 1.742(18) . ?
C1S Cl1S 1.742(18) 2_556 ?
